data_7212086
loop_
_publ_author_name
'Wen, Gui-Lin'
'Wang, Yao-Yu'
'Zhang, Wei-Hong'
'Ren, Chen'
'Liu, Rui-Ting'
'Shi, Qi-Zhen'

_publ_section_title
;
 Self-assembled coordination polymers of V-shaped bis(pyridyl)thiadiazole
 dependent upon the spacer length and flexibility of aliphatic
 dicarboxylate ligands
;
_journal_issue 4
_journal_name_full CrystEngComm
_journal_page_first 1238
_journal_paper_doi 10.1039/b919381m
_journal_volume 12
_journal_year 2010
_chemical_formula_sum 'C16 H14 Cd N4 O6 S'
_chemical_formula_weight 502.77
_chemical_name_systematic
;
?
;
_space_group_IT_number 2
_symmetry_cell_setting triclinic
_symmetry_space_group_name_Hall '-P 1'
_symmetry_space_group_name_H-M 'P -1'
_atom_sites_solution_hydrogens geom
_atom_sites_solution_primary direct
_atom_sites_solution_secondary difmap
_audit_creation_method SHELXL-97
_cell_angle_alpha 79.895(3)
_cell_angle_beta 85.666(4)
_cell_angle_gamma 85.100(4)
_cell_formula_units_Z 2
_cell_length_a 7.1079(15)
_cell_length_b 7.6454(15)
_cell_length_c 16.848(3)
_cell_measurement_temperature 296(2)
_cell_volume 896.4(3)
_computing_cell_refinement 'Bruker SMART'
_computing_data_collection 'Bruker SMART'
_computing_data_reduction 'Bruker SAINT'
_computing_molecular_graphics 'Bruker SHELXTL'
_computing_publication_material 'Bruker SHELXTL'
_computing_structure_refinement 'SHELXL-97 (Sheldrick, 1997)'
_computing_structure_solution 'SHELXS-97 (Sheldrick, 1990)'
_diffrn_ambient_temperature 296(2)
_diffrn_measured_fraction_theta_full 0.975
_diffrn_measured_fraction_theta_max 0.975
_diffrn_measurement_device_type 'CCD area detector'
_diffrn_measurement_method 'phi and omega scans'
_diffrn_radiation_monochromator graphite
_diffrn_radiation_source 'fine-focus sealed tube'
_diffrn_radiation_type MoK\a
_diffrn_radiation_wavelength 0.71073
_diffrn_reflns_av_R_equivalents 0.0287
_diffrn_reflns_av_sigmaI/netI 0.0886
_diffrn_reflns_limit_h_max 8
_diffrn_reflns_limit_h_min -8
_diffrn_reflns_limit_k_max 8
_diffrn_reflns_limit_k_min -9
_diffrn_reflns_limit_l_max 15
_diffrn_reflns_limit_l_min -20
_diffrn_reflns_number 4542
_diffrn_reflns_theta_full 25.20
_diffrn_reflns_theta_max 25.20
_diffrn_reflns_theta_min 2.46
_diffrn_standards_decay_% 0
_exptl_absorpt_coefficient_mu 1.379
_exptl_absorpt_correction_T_max 0.8643
_exptl_absorpt_correction_T_min 0.7377
_exptl_absorpt_correction_type multi-scan
_exptl_absorpt_process_details sadabs
_exptl_crystal_colour yellow
_exptl_crystal_density_diffrn 1.863
_exptl_crystal_density_method 'not measured'
_exptl_crystal_description block
_exptl_crystal_F_000 500
_exptl_crystal_size_max 0.23
_exptl_crystal_size_mid 0.16
_exptl_crystal_size_min 0.11
_refine_diff_density_max 0.869
_refine_diff_density_min -0.810
_refine_diff_density_rms 0.207
_refine_ls_extinction_method none
_refine_ls_goodness_of_fit_ref 1.045
_refine_ls_hydrogen_treatment constr
_refine_ls_matrix_type full
_refine_ls_number_parameters 253
_refine_ls_number_reflns 3152
_refine_ls_number_restraints 6
_refine_ls_restrained_S_all 1.047
_refine_ls_R_factor_all 0.0712
_refine_ls_R_factor_gt 0.0472
_refine_ls_shift/su_max 0.001
_refine_ls_shift/su_mean 0.000
_refine_ls_structure_factor_coef Fsqd
_refine_ls_weighting_details 'calc w=1/[\s^2^(Fo^2^)+(0.0883P)^2^+0.0000P] where P=(Fo^2^+2Fc^2^)/3'
_refine_ls_weighting_scheme calc
_refine_ls_wR_factor_gt 0.1147
_refine_ls_wR_factor_ref 0.1587
_reflns_number_gt 2230
_reflns_number_total 3152
_reflns_threshold_expression >2sigma(I)
_cod_data_source_file b919381m.txt
_cod_data_source_block xb2285m
_cod_depositor_comments
;
The following automatic conversions were performed:

'_symmetry_cell_setting' value 'Triclinic' changed to 'triclinic'
according to /home/saulius/struct/CIF-dictionaries/cif_core.dic
dictionary named 'cif_core.dic' version 2.4.2 from 2011-04-26.

Automatic conversion script
Id: cif_fix_values 1891 2012-01-12 08:04:46Z andrius 
;
_cod_original_sg_symbol_H-M P-1
_cod_database_code 7212086

loop_
_symmetry_equiv_pos_as_xyz
'x, y, z'
'-x, -y, -z'

loop_
_atom_site_label
_atom_site_type_symbol
_atom_site_fract_x
_atom_site_fract_y
_atom_site_fract_z
_atom_site_U_iso_or_equiv
_atom_site_adp_type
_atom_site_occupancy
_atom_site_symmetry_multiplicity
_atom_site_calc_flag
_atom_site_refinement_flags
Cd1 Cd 0.65415(9) 0.01166(7) 0.58860(3) 0.0294(2) Uani 1 1 d .
S1 S -0.0542(3) 0.2531(3) 0.92811(13) 0.0474(6) Uani 1 1 d .
N1 N 0.4831(10) 0.0740(8) 0.7030(4) 0.0351(17) Uani 1 1 d .
N2 N 0.2592(12) 0.1756(13) 0.9860(5) 0.061(2) Uani 1 1 d .
N3 N 0.1499(12) 0.2113(13) 1.0489(5) 0.060(2) Uani 1 1 d .
N4 N -0.4647(13) 0.4017(10) 1.1944(5) 0.052(2) Uani 1 1 d .
O1 O 0.8396(10) 0.2476(9) 0.6256(5) 0.0569(18) Uani 1 1 d .
O2 O 0.8583(8) 0.1902(8) 0.5015(4) 0.0471(16) Uani 1 1 d .
O3 O 0.5209(9) -0.2607(7) 0.6166(3) 0.0436(16) Uani 1 1 d .
O4 O 0.5887(8) -0.1790(7) 0.4856(3) 0.0353(14) Uani 1 1 d .
O5 O 0.9170(9) -0.1613(8) 0.6406(4) 0.0488(16) Uani 1 1 d .
O6 O 0.8260(9) 0.5054(8) 0.7273(4) 0.0526(17) Uani 1 1 d .
H5B H 0.8762 -0.2527 0.6676 0.063 Uiso 1 1 d R
H5A H 0.9924 -0.1821 0.6037 0.063 Uiso 1 1 d R
H6A H 0.7594 0.4685 0.6966 0.063 Uiso 1 1 d R
H6B H 0.7550 0.5498 0.7604 0.063 Uiso 1 1 d R
C1 C 0.5621(12) 0.0656(12) 0.7723(5) 0.041(2) Uani 1 1 d U
H1 H 0.6914 0.0341 0.7724 0.050 Uiso 1 1 calc R
C2 C 0.4744(14) 0.0981(13) 0.8432(5) 0.050(3) Uani 1 1 d .
H2 H 0.5405 0.0851 0.8897 0.060 Uiso 1 1 calc R
C3 C 0.2793(13) 0.1524(10) 0.8439(5) 0.037(2) Uani 1 1 d .
C4 C 0.1959(13) 0.1630(13) 0.7727(5) 0.047(2) Uani 1 1 d .
H4 H 0.0671 0.1962 0.7711 0.056 Uiso 1 1 calc R
C5 C 0.2908(14) 0.1279(13) 0.7052(5) 0.049(2) Uani 1 1 d .
H5 H 0.2266 0.1397 0.6582 0.058 Uiso 1 1 calc R
C6 C 0.1829(12) 0.1881(11) 0.9188(5) 0.036(2) Uani 1 1 d .
C7 C -0.0275(13) 0.2571(11) 1.0285(5) 0.037(2) Uani 1 1 d .
C8 C -0.1805(13) 0.3059(11) 1.0854(5) 0.038(2) Uani 1 1 d .
C9 C -0.1420(15) 0.3254(13) 1.1624(5) 0.052(3) Uani 1 1 d .
H9 H -0.0189 0.3078 1.1790 0.062 Uiso 1 1 calc R
C10 C -0.2922(17) 0.3721(14) 1.2147(6) 0.058(3) Uani 1 1 d .
H10 H -0.2664 0.3824 1.2669 0.070 Uiso 1 1 calc R
C11 C -0.5010(17) 0.3824(14) 1.1203(6) 0.061(3) Uani 1 1 d .
H11 H -0.6257 0.4038 1.1060 0.073 Uiso 1 1 calc R
C12 C -0.3698(12) 0.3338(14) 1.0642(6) 0.049(3) Uani 1 1 d .
H12 H -0.4035 0.3195 1.0136 0.059 Uiso 1 1 calc R
C13 C 0.5342(12) -0.2909(10) 0.5462(5) 0.035(2) Uani 1 1 d .
C14 C 0.4869(12) -0.4718(10) 0.5356(5) 0.034(2) Uani 1 1 d .
H14 H 0.4374 -0.5480 0.5800 0.041 Uiso 1 1 calc R
C15 C 0.8955(13) 0.2831(12) 0.5544(7) 0.047(3) Uani 1 1 d .
C16 C 1.0046(15) 0.4457(14) 0.5299(7) 0.070(4) Uani 1 1 d .
H16 H 1.0903 0.4640 0.5662 0.084 Uiso 1 1 calc R

loop_
_atom_site_aniso_label
_atom_site_aniso_U_11
_atom_site_aniso_U_22
_atom_site_aniso_U_33
_atom_site_aniso_U_23
_atom_site_aniso_U_13
_atom_site_aniso_U_12
Cd1 0.0367(4) 0.0233(3) 0.0292(4) -0.0057(2) 0.0014(2) -0.0080(2)
S1 0.0381(15) 0.0711(17) 0.0330(13) -0.0139(12) 0.0004(10) 0.0043(13)
N1 0.043(5) 0.027(3) 0.037(4) -0.008(3) -0.001(3) -0.003(3)
N2 0.048(5) 0.102(7) 0.037(5) -0.031(5) -0.001(4) 0.003(5)
N3 0.050(6) 0.097(7) 0.036(5) -0.032(5) -0.001(4) 0.018(5)
N4 0.069(6) 0.048(5) 0.038(5) -0.007(4) 0.017(4) -0.007(4)
O1 0.050(5) 0.043(4) 0.078(5) -0.013(4) 0.013(4) -0.013(3)
O2 0.028(4) 0.050(4) 0.056(4) 0.008(3) 0.006(3) -0.002(3)
O3 0.068(5) 0.035(3) 0.031(3) -0.009(3) -0.002(3) -0.022(3)
O4 0.049(4) 0.027(3) 0.031(3) -0.004(3) 0.000(3) -0.013(3)
O5 0.045(4) 0.040(3) 0.059(4) -0.005(3) 0.002(3) -0.004(3)
O6 0.065(5) 0.053(4) 0.040(4) -0.009(3) -0.006(3) -0.007(3)
C1 0.014(4) 0.061(5) 0.048(5) -0.016(4) -0.001(4) 0.015(4)
C2 0.051(7) 0.069(7) 0.033(5) -0.020(5) -0.005(4) 0.000(5)
C3 0.048(6) 0.031(4) 0.033(5) -0.003(4) -0.001(4) -0.010(4)
C4 0.029(5) 0.073(7) 0.035(5) -0.012(5) 0.004(4) 0.018(5)
C5 0.051(7) 0.068(6) 0.029(5) -0.010(5) -0.006(4) -0.007(5)
C6 0.037(5) 0.038(5) 0.032(5) -0.012(4) 0.003(4) 0.002(4)
C7 0.049(6) 0.031(4) 0.032(5) -0.008(4) -0.001(4) -0.007(4)
C8 0.050(6) 0.033(5) 0.030(5) -0.009(4) 0.005(4) -0.004(4)
C9 0.055(7) 0.066(7) 0.035(5) -0.015(5) 0.001(5) 0.002(5)
C10 0.073(8) 0.073(7) 0.033(5) -0.015(5) 0.001(5) -0.016(6)
C11 0.066(8) 0.069(7) 0.050(7) -0.013(6) 0.003(6) -0.014(6)
C12 0.022(5) 0.087(8) 0.039(5) -0.024(5) 0.001(4) 0.015(5)
C13 0.046(6) 0.024(4) 0.037(5) -0.006(4) -0.011(4) -0.010(4)
C14 0.049(6) 0.021(4) 0.031(4) 0.000(3) -0.005(4) -0.010(4)
C15 0.022(5) 0.029(5) 0.086(8) 0.000(5) -0.001(5) -0.004(4)
C16 0.032(6) 0.056(7) 0.109(10) 0.018(6) 0.002(6) -0.010(5)

loop_
_atom_type_symbol
_atom_type_description
_atom_type_scat_dispersion_real
_atom_type_scat_dispersion_imag
_atom_type_scat_source
C C 0.0033 0.0016 'International Tables Vol C Tables 4.2.6.8 and 6.1.1.4'
H H 0.0000 0.0000 'International Tables Vol C Tables 4.2.6.8 and 6.1.1.4'
N N 0.0061 0.0033 'International Tables Vol C Tables 4.2.6.8 and 6.1.1.4'
O O 0.0106 0.0060 'International Tables Vol C Tables 4.2.6.8 and 6.1.1.4'
Cd Cd -0.8075 1.2024 'International Tables Vol C Tables 4.2.6.8 and 6.1.1.4'
S S 0.1246 0.1234 'International Tables Vol C Tables 4.2.6.8 and 6.1.1.4'

loop_
_geom_angle_atom_site_label_1
_geom_angle_atom_site_label_2
_geom_angle_atom_site_label_3
_geom_angle
_geom_angle_site_symmetry_1
_geom_angle_site_symmetry_3
N1 Cd1 O3 85.7(2) . .
N1 Cd1 O2 128.5(2) . .
O3 Cd1 O2 145.8(2) . .
N1 Cd1 O5 102.8(2) . .
O3 Cd1 O5 82.1(2) . .
O2 Cd1 O5 88.8(2) . .
N1 Cd1 O4 87.0(2) . 2_656
O3 Cd1 O4 98.7(2) . 2_656
O2 Cd1 O4 85.2(2) . 2_656
O5 Cd1 O4 170.3(2) . 2_656
N1 Cd1 O1 78.8(2) . .
O3 Cd1 O1 152.5(2) . .
O2 Cd1 O1 54.0(2) . .
O5 Cd1 O1 79.4(2) . .
O4 Cd1 O1 103.0(2) 2_656 .
N1 Cd1 O4 131.6(2) . .
O3 Cd1 O4 53.91(18) . .
O2 Cd1 O4 95.1(2) . .
O5 Cd1 O4 97.2(2) . .
O4 Cd1 O4 75.8(2) 2_656 .
O1 Cd1 O4 148.8(2) . .
C7 S1 C6 88.0(4) . .
C1 N1 C5 114.3(7) . .
C1 N1 Cd1 122.1(6) . .
C5 N1 Cd1 123.6(5) . .
C6 N2 N3 117.7(8) . .
N2 N3 C7 110.9(7) . .
C10 N4 C11 117.9(9) . .
C15 O1 Cd1 88.2(6) . .
C15 O2 Cd1 95.0(6) . .
C13 O3 Cd1 96.7(5) . .
C13 O4 Cd1 115.7(5) . 2_656
C13 O4 Cd1 85.6(4) . .
Cd1 O4 Cd1 104.2(2) 2_656 .
Cd1 O5 H5B 106.1 . .
Cd1 O5 H5A 110.0 . .
H5B O5 H5A 112.6 . .
H6A O6 H6B 107.6 . .
N1 C1 C2 126.9(8) . .
N1 C1 H1 116.6 . .
C2 C1 H1 116.6 . .
C1 C2 C3 117.7(8) . .
C1 C2 H2 121.1 . .
C3 C2 H2 121.1 . .
C4 C3 C2 116.1(8) . .
C4 C3 C6 125.2(8) . .
C2 C3 C6 118.7(7) . .
C5 C4 C3 123.0(9) . .
C5 C4 H4 118.5 . .
C3 C4 H4 118.5 . .
C4 C5 N1 122.0(8) . .
C4 C5 H5 119.0 . .
N1 C5 H5 119.0 . .
N2 C6 C3 125.5(8) . .
N2 C6 S1 111.1(7) . .
C3 C6 S1 123.4(6) . .
N3 C7 C8 123.4(8) . .
N3 C7 S1 112.3(7) . .
C8 C7 S1 124.3(7) . .
C9 C8 C12 118.0(8) . .
C9 C8 C7 120.3(8) . .
C12 C8 C7 121.7(7) . .
C8 C9 C10 118.4(9) . .
C8 C9 H9 120.8 . .
C10 C9 H9 120.8 . .
N4 C10 C9 123.5(9) . .
N4 C10 H10 118.3 . .
C9 C10 H10 118.3 . .
N4 C11 C12 124.8(10) . .
N4 C11 H11 117.6 . .
C12 C11 H11 117.6 . .
C11 C12 C8 117.4(9) . .
C11 C12 H12 121.3 . .
C8 C12 H12 121.3 . .
O3 C13 O4 123.4(7) . .
O3 C13 C14 116.2(7) . .
O4 C13 C14 120.4(7) . .
C14 C14 C13 122.3(10) 2_646 .
C14 C14 H14 118.8 2_646 .
C13 C14 H14 118.8 . .
O1 C15 O2 122.4(9) . .
O1 C15 C16 117.0(10) . .
O2 C15 C16 120.6(11) . .
C16 C16 C15 128.3(16) 2_766 .
C16 C16 H16 115.8 2_766 .
C15 C16 H16 115.8 . .

loop_
_geom_bond_atom_site_label_1
_geom_bond_atom_site_label_2
_geom_bond_distance
_geom_bond_site_symmetry_2
Cd1 N1 2.299(7) .
Cd1 O3 2.319(5) .
Cd1 O2 2.332(6) .
Cd1 O5 2.329(6) .
Cd1 O4 2.360(5) 2_656
Cd1 O1 2.511(7) .
Cd1 O4 2.545(5) .
S1 C7 1.722(8) .
S1 C6 1.720(9) .
N1 C1 1.322(10) .
N1 C5 1.393(11) .
N2 C6 1.277(11) .
N2 N3 1.319(10) .
N3 C7 1.334(11) .
N4 C10 1.288(12) .
N4 C11 1.330(12) .
O1 C15 1.227(12) .
O2 C15 1.287(12) .
O3 C13 1.244(10) .
O4 C13 1.270(9) .
O4 Cd1 2.360(5) 2_656
O5 H5B 0.8260 .
O5 H5A 0.8169 .
O6 H6A 0.8254 .
O6 H6B 0.8218 .
C1 C2 1.357(12) .
C1 H1 0.9300 .
C2 C3 1.413(12) .
C2 H2 0.9300 .
C3 C4 1.366(11) .
C3 C6 1.447(12) .
C4 C5 1.334(12) .
C4 H4 0.9300 .
C5 H5 0.9300 .
C7 C8 1.463(12) .
C8 C9 1.381(12) .
C8 C12 1.408(11) .
C9 C10 1.395(13) .
C9 H9 0.9300 .
C10 H10 0.9300 .
C11 C12 1.353(13) .
C11 H11 0.9300 .
C12 H12 0.9300 .
C13 C14 1.495(10) .
C14 C14 1.339(16) 2_646
C14 H14 0.9300 .
C15 C16 1.501(13) .
C16 C16 1.19(2) 2_766
C16 H16 0.9300 .

loop_
_geom_hbond_atom_site_label_D
_geom_hbond_atom_site_label_H
_geom_hbond_atom_site_label_A
_geom_hbond_distance_DH
_geom_hbond_distance_HA
_geom_hbond_distance_DA
_geom_hbond_angle_DHA
_geom_hbond_site_symmetry_A
O6 H6B N4 0.82 2.17 2.888(11) 146.2 2_567
O6 H6A O1 0.83 2.25 2.820(9) 126.8 .
O5 H5A O2 0.82 2.00 2.806(9) 167.1 2_756
O5 H5B O6 0.83 1.99 2.807(8) 169.1 1_545

loop_
_geom_torsion_atom_site_label_1
_geom_torsion_atom_site_label_2
_geom_torsion_atom_site_label_3
_geom_torsion_atom_site_label_4
_geom_torsion
_geom_torsion_site_symmetry_1
_geom_torsion_site_symmetry_4
O3 Cd1 N1 C1 102.5(7) . .
O2 Cd1 N1 C1 -77.1(7) . .
O5 Cd1 N1 C1 21.6(7) . .
O4 Cd1 N1 C1 -158.6(7) 2_656 .
O1 Cd1 N1 C1 -54.7(7) . .
O4 Cd1 N1 C1 133.5(6) . .
O3 Cd1 N1 C5 -79.3(7) . .
O2 Cd1 N1 C5 101.1(7) . .
O5 Cd1 N1 C5 -160.1(6) . .
O4 Cd1 N1 C5 19.6(7) 2_656 .
O1 Cd1 N1 C5 123.5(7) . .
O4 Cd1 N1 C5 -48.3(7) . .
C6 N2 N3 C7 -0.5(14) . .
N1 Cd1 O1 C15 -154.8(6) . .
O3 Cd1 O1 C15 148.3(6) . .
O2 Cd1 O1 C15 3.5(5) . .
O5 Cd1 O1 C15 99.8(6) . .
O4 Cd1 O1 C15 -70.6(6) 2_656 .
O4 Cd1 O1 C15 13.4(8) . .
N1 Cd1 O2 C15 24.2(6) . .
O3 Cd1 O2 C15 -155.1(5) . .
O5 Cd1 O2 C15 -81.2(5) . .
O4 Cd1 O2 C15 106.5(5) 2_656 .
O1 Cd1 O2 C15 -3.4(5) . .
O4 Cd1 O2 C15 -178.3(5) . .
N1 Cd1 O3 C13 154.9(5) . .
O2 Cd1 O3 C13 -25.7(7) . .
O5 Cd1 O3 C13 -101.6(5) . .
O4 Cd1 O3 C13 68.6(5) 2_656 .
O1 Cd1 O3 C13 -149.7(5) . .
O4 Cd1 O3 C13 3.3(5) . .
N1 Cd1 O4 C13 -42.7(6) . .
O3 Cd1 O4 C13 -3.2(5) . .
O2 Cd1 O4 C13 160.9(5) . .
O5 Cd1 O4 C13 71.5(5) . .
O4 Cd1 O4 C13 -115.4(6) 2_656 .
O1 Cd1 O4 C13 152.9(5) . .
N1 Cd1 O4 Cd1 72.7(3) . 2_656
O3 Cd1 O4 Cd1 112.1(3) . 2_656
O2 Cd1 O4 Cd1 -83.7(2) . 2_656
O5 Cd1 O4 Cd1 -173.2(2) . 2_656
O4 Cd1 O4 Cd1 0.0 2_656 2_656
O1 Cd1 O4 Cd1 -91.7(4) . 2_656
C5 N1 C1 C2 2.2(14) . .
Cd1 N1 C1 C2 -179.4(8) . .
N1 C1 C2 C3 -2.2(16) . .
C1 C2 C3 C4 1.5(13) . .
C1 C2 C3 C6 -179.9(9) . .
C2 C3 C4 C5 -1.1(15) . .
C6 C3 C4 C5 -179.7(9) . .
C3 C4 C5 N1 1.3(16) . .
C1 N1 C5 C4 -1.6(13) . .
Cd1 N1 C5 C4 -180.0(7) . .
N3 N2 C6 C3 -179.3(9) . .
N3 N2 C6 S1 0.5(12) . .
C4 C3 C6 N2 178.8(10) . .
C2 C3 C6 N2 0.3(14) . .
C4 C3 C6 S1 -1.0(13) . .
C2 C3 C6 S1 -179.4(7) . .
C7 S1 C6 N2 -0.2(8) . .
C7 S1 C6 C3 179.5(8) . .
N2 N3 C7 C8 -179.4(8) . .
N2 N3 C7 S1 0.3(11) . .
C6 S1 C7 N3 -0.1(7) . .
C6 S1 C7 C8 179.6(8) . .
N3 C7 C8 C9 7.2(14) . .
S1 C7 C8 C9 -172.5(7) . .
N3 C7 C8 C12 -172.7(9) . .
S1 C7 C8 C12 7.6(12) . .
C12 C8 C9 C10 -0.2(14) . .
C7 C8 C9 C10 179.9(9) . .
C11 N4 C10 C9 1.7(16) . .
C8 C9 C10 N4 -1.5(16) . .
C10 N4 C11 C12 -0.1(16) . .
N4 C11 C12 C8 -1.5(17) . .
C9 C8 C12 C11 1.6(15) . .
C7 C8 C12 C11 -178.6(9) . .
Cd1 O3 C13 O4 -6.5(9) . .
Cd1 O3 C13 C14 171.9(6) . .
Cd1 O4 C13 O3 -97.8(9) 2_656 .
Cd1 O4 C13 O3 5.9(9) . .
Cd1 O4 C13 C14 83.9(9) 2_656 .
Cd1 O4 C13 C14 -172.5(8) . .
O3 C13 C14 C14 -173.2(10) . 2_646
O4 C13 C14 C14 5.2(16) . 2_646
Cd1 O1 C15 O2 -6.1(9) . .
Cd1 O1 C15 C16 171.6(7) . .
Cd1 O2 C15 O1 6.6(10) . .
Cd1 O2 C15 C16 -171.0(7) . .
O1 C15 C16 C16 -139.7(18) . 2_766
O2 C15 C16 C16 38(2) . 2_766
